data_4033866
loop_
_publ_author_name
'Butler, Nicholas M.'
'Bremner, John B.'
'Willis, Anthony C.'
'Lucantoni, Leonardo'
'Avery, Vicky M.'
'Keller, Paul A.'

_publ_section_title
;
 Desymmetrization Reactions of Indigo with Grignard Reagents for the
 Synthesis of Selective Antiplasmodial
 [1<i>H</i>,3'<i>H</i>]-3-Aryl-2,2'-diindol-3'-ones.
;
_journal_issue 17
_journal_name_full 'The Journal of organic chemistry'
_journal_page_first 11228
_journal_page_last 11239
_journal_paper_doi 10.1021/acs.joc.9b01442
_journal_volume 84
_journal_year 2019
_chemical_compound_source ' from U of Wollongong'
_chemical_formula_moiety 'C28 H24 N2 O4'
_chemical_formula_sum 'C28 H24 N2 O4'
_chemical_formula_weight 452.51
_space_group_IT_number 14
_space_group_name_Hall '-P 2ybc'
_space_group_name_H-M_alt 'P 1 21/c 1'
_symmetry_cell_setting monoclinic
_symmetry_space_group_name_Hall '-P 2ybc'
_symmetry_space_group_name_H-M 'P 1 21/c 1'
_atom_sites_solution_hydrogens difmap
_atom_sites_solution_primary direct
_audit_creation_date 17-10-19
_audit_creation_method CRYSTALS_ver_14.40
_audit_update_record
;
2017-10-20 - Report on C34 H22 N2 O2 
             by Anthony C. Willis
             for Paul Keller

2017-10-20 - details of refinement in _refine_special_details below

2017-10-20 - passes checkcif tests with no significant warnings  
;
_cell_angle_alpha 90
_cell_angle_beta 98.156(2)
_cell_angle_gamma 90
_cell_formula_units_Z 4
_cell_length_a 7.6361(2)
_cell_length_b 13.7150(3)
_cell_length_c 22.4168(5)
_cell_measurement_reflns_used 16283
_cell_measurement_temperature 150
_cell_measurement_theta_max 74
_cell_measurement_theta_min 4
_cell_volume 2323.95(10)
_computing_cell_refinement 'CrysAlisPro 1.171.38.46 (Rigaku OD, 2017)'
_computing_data_collection 'CrysAlisPro 1.171.38.46 (Rigaku OD, 2017)'
_computing_data_reduction 'CrysAlisPro 1.171.38.46 (Rigaku OD, 2017)'
_computing_molecular_graphics 'PLATON (Spek, 2008)'
_computing_publication_material 'CRYSTALS (Betteridge et al., 2003)'
_computing_structure_refinement 'CRYSTALS (Betteridge et al., 2003)'
_computing_structure_solution 'SIR92 (Altomare et al., 1994)'
_diffrn_ambient_environment N~2~
_diffrn_ambient_temperature 150
_diffrn_detector 'CCD plate'
_diffrn_detector_type EosS2
_diffrn_measured_fraction_theta_full 1.000
_diffrn_measured_fraction_theta_max 1.000
_diffrn_measurement_device 'four-circle diffractometer'
_diffrn_measurement_device_type 'SuperNova, Dual, Cu at zero, EosS2'
_diffrn_measurement_method '\w scans'
_diffrn_radiation_monochromator mirror
_diffrn_radiation_probe x-ray
_diffrn_radiation_type 'Cu K\a'
_diffrn_radiation_wavelength 1.54184
_diffrn_reflns_av_R_equivalents 0.062
_diffrn_reflns_av_sigmaI/netI 0.0561
_diffrn_reflns_limit_h_max 9
_diffrn_reflns_limit_h_min -9
_diffrn_reflns_limit_k_max 16
_diffrn_reflns_limit_k_min 0
_diffrn_reflns_limit_l_max 27
_diffrn_reflns_limit_l_min 0
_diffrn_reflns_number 4583
_diffrn_reflns_theta_full 72.118
_diffrn_reflns_theta_max 72.118
_diffrn_reflns_theta_min 3.789
_diffrn_source 'micro-focus sealed X-ray tube'
_diffrn_source_type 'SuperNova (Cu) X-ray Source'
_diffrn_standards_number 0
_exptl_absorpt_coefficient_mu 0.705
_exptl_absorpt_correction_T_max 0.92
_exptl_absorpt_correction_T_min 0.79
_exptl_absorpt_correction_type multi-scan
_exptl_absorpt_process_details
;
CrysAlisPro version 1.171.38.46 (Rigaku Oxford Diffraction, 2017)
(Release 29 April 2016; compiled 27 May 2016,16:53)
Empirical absorption correction using spherical harmonics,
 implemented in SCALE3 ABSPACK scaling algorithm.
;
_exptl_crystal_colour red-orange
_exptl_crystal_density_diffrn 1.293
_exptl_crystal_density_method 'not measured'
_exptl_crystal_description prism
_exptl_crystal_F_000 952
_exptl_crystal_size_max 0.298
_exptl_crystal_size_mid 0.128
_exptl_crystal_size_min 0.120
_refine_diff_density_max 0.40
_refine_diff_density_min -0.30
_refine_ls_extinction_method None
_refine_ls_goodness_of_fit_ref 0.9998
_refine_ls_hydrogen_treatment constr
_refine_ls_matrix_type full
_refine_ls_number_parameters 308
_refine_ls_number_reflns 4578
_refine_ls_number_restraints 0
_refine_ls_R_factor_all 0.0751
_refine_ls_R_factor_gt 0.0738
_refine_ls_shift/su_max 0.0011606
_refine_ls_shift/su_mean 0.0001931
_refine_ls_structure_factor_coef Fsqd
_refine_ls_weighting_details
;
 Method, part 1, Chebychev polynomial, (Watkin, 1994, Prince, 1982) 
 [weight] = 1.0/[A~0~*T~0~(x)+A~1~*T~1~(x) ... +A~n-1~]*T~n-1~(x)] 
 where A~i~ are the Chebychev coefficients listed below and x= Fcalc/Fmax 
 Method = Robust Weighting (Prince, 1982) 
 W = [weight] * [1-(deltaF/6*sigmaF)^2^]^2^ 
 A~i~ are: 
 0.334E+04 0.545E+04 0.342E+04 0.142E+04 312. 
;
_refine_ls_weighting_scheme calc
_refine_ls_wR_factor_all 0.1961
_refine_ls_wR_factor_gt 0.1959
_refine_ls_wR_factor_ref 0.1961
_reflns_limit_h_max 9
_reflns_limit_h_min -9
_reflns_limit_k_max 16
_reflns_limit_k_min 0
_reflns_limit_l_max 27
_reflns_limit_l_min 0
_reflns_number_gt 4398
_reflns_number_total 4583
_reflns_threshold_expression I>2.0\s(I)
_oxford_diffrn_Wilson_B_factor 1.94
_oxford_diffrn_Wilson_scale 0.05
_oxford_refine_ls_r_factor_ref 0.0751
_oxford_refine_ls_scale 5.31(16)
_oxford_reflns_number_all 4578
_oxford_reflns_threshold_expression_ref I>-10.0\s(I)
_oxford_structure_analysis_title 'Z:\kel1708SNQ\Tony_kel1708SNQ_da At 14:32 on'
_cod_data_source_file jo9b01442_si_003.cif
_cod_data_source_block kel1708SNQ
_cod_original_sg_symbol_H-M 'P 1 21/c 1 '
_cod_database_code 4033866
_oxdiff_exptl_absorpt_empirical_details
;
Empirical correction (ABSPACK) includes:
- Absorption correction using spherical harmonics
- Frame scaling
;

loop_
_symmetry_equiv_pos_as_xyz
x,y,z
-x,-y,-z
-x,y+1/2,-z+1/2
x,-y+1/2,z+1/2

loop_
_atom_site_label
_atom_site_type_symbol
_atom_site_fract_x
_atom_site_fract_y
_atom_site_fract_z
_atom_site_U_iso_or_equiv
_atom_site_occupancy
_atom_site_adp_type
_atom_site_refinement_flags_posn
O1 O 0.4125(4) 0.70849(19) 0.70808(11) 0.0366 1.0000 Uani .
O2 O 0.7582(3) 0.94614(16) 0.66569(10) 0.0232 1.0000 Uani .
O3 O 0.7527(3) 0.78113(18) 0.65995(13) 0.0356 1.0000 Uani .
O4 O 0.1100(3) 0.67835(17) 0.58687(10) 0.0264 1.0000 Uani .
N1 N 0.5081(4) 0.62106(19) 0.56971(12) 0.0211 1.0000 Uani .
N2 N 0.5253(3) 0.87246(18) 0.61143(12) 0.0198 1.0000 Uani .
C1 C 0.5259(4) 0.5351(2) 0.60734(14) 0.0193 1.0000 Uani .
C2 C 0.5668(4) 0.4427(2) 0.58986(16) 0.0258 1.0000 Uani .
C3 C 0.5793(5) 0.3698(2) 0.63428(18) 0.0313 1.0000 Uani .
C4 C 0.5523(5) 0.3885(3) 0.69293(18) 0.0318 1.0000 Uani .
C5 C 0.5114(5) 0.4830(3) 0.70996(16) 0.0289 1.0000 Uani .
C6 C 0.4988(4) 0.5546(2) 0.66650(14) 0.0215 1.0000 Uani .
C7 C 0.4581(4) 0.6600(2) 0.66803(14) 0.0236 1.0000 Uani .
C8 C 0.4744(4) 0.6926(2) 0.60337(14) 0.0194 1.0000 Uani .
C9 C 0.4355(4) 0.7917(2) 0.58227(14) 0.0191 1.0000 Uani .
C10 C 0.3071(4) 0.8228(2) 0.53827(14) 0.0190 1.0000 Uani .
C11 C 0.3157(4) 0.9286(2) 0.53800(14) 0.0189 1.0000 Uani .
C12 C 0.2175(4) 0.9987(2) 0.50251(15) 0.0219 1.0000 Uani .
C13 C 0.2508(4) 1.0961(2) 0.51492(16) 0.0259 1.0000 Uani .
C14 C 0.3799(4) 1.1244(2) 0.56246(17) 0.0279 1.0000 Uani .
C15 C 0.4815(4) 1.0563(2) 0.59778(15) 0.0240 1.0000 Uani .
C16 C 0.4488(4) 0.9579(2) 0.58404(14) 0.0185 1.0000 Uani .
C17 C 0.1727(4) 0.7632(2) 0.50089(14) 0.0197 1.0000 Uani .
C18 C 0.1357(4) 0.7808(2) 0.43910(15) 0.0225 1.0000 Uani .
C19 C 0.0037(5) 0.7296(2) 0.40273(16) 0.0282 1.0000 Uani .
C20 C -0.0931(5) 0.6598(2) 0.42829(17) 0.0305 1.0000 Uani .
C21 C -0.0603(4) 0.6406(2) 0.48957(17) 0.0276 1.0000 Uani .
C22 C 0.0726(4) 0.6915(2) 0.52612(14) 0.0210 1.0000 Uani .
C23 C 0.0034(5) 0.6116(3) 0.61467(18) 0.0329 1.0000 Uani .
C24 C 0.6907(4) 0.8613(2) 0.64759(14) 0.0219 1.0000 Uani .
C25 C 0.9396(5) 0.9511(3) 0.70052(15) 0.0264 1.0000 Uani .
C26 C 0.9637(6) 1.0596(3) 0.7099(2) 0.0447 1.0000 Uani .
C27 C 0.9433(5) 0.8992(3) 0.76025(16) 0.0337 1.0000 Uani .
C28 C 1.0721(5) 0.9112(4) 0.66269(19) 0.0466 1.0000 Uani .
H21 H 0.5842 0.4281 0.5501 0.0308 1.0000 Uiso R
H31 H 0.6062 0.3059 0.6232 0.0378 1.0000 Uiso R
H41 H 0.5599 0.3387 0.7212 0.0382 1.0000 Uiso R
H51 H 0.4937 0.4971 0.7497 0.0351 1.0000 Uiso R
H121 H 0.1301 0.9797 0.4715 0.0263 1.0000 Uiso R
H131 H 0.1858 1.1444 0.4917 0.0315 1.0000 Uiso R
H141 H 0.3976 1.1922 0.5707 0.0329 1.0000 Uiso R
H151 H 0.5691 1.0762 0.6292 0.0293 1.0000 Uiso R
H181 H 0.2020 0.8283 0.4221 0.0276 1.0000 Uiso R
H191 H -0.0185 0.7426 0.3608 0.0340 1.0000 Uiso R
H201 H -0.1835 0.6257 0.4038 0.0371 1.0000 Uiso R
H211 H -0.1285 0.5937 0.5066 0.0331 1.0000 Uiso R
H231 H 0.0388 0.6153 0.6578 0.0490 1.0000 Uiso R
H232 H -0.1210 0.6288 0.6046 0.0488 1.0000 Uiso R
H233 H 0.0228 0.5453 0.6014 0.0485 1.0000 Uiso R
H261 H 1.0750 1.0724 0.7350 0.0667 1.0000 Uiso R
H262 H 0.8644 1.0849 0.7276 0.0664 1.0000 Uiso R
H263 H 0.9659 1.0889 0.6706 0.0673 1.0000 Uiso R
H271 H 1.0554 0.9102 0.7860 0.0509 1.0000 Uiso R
H272 H 0.8484 0.9245 0.7813 0.0507 1.0000 Uiso R
H273 H 0.9253 0.8306 0.7544 0.0514 1.0000 Uiso R
H281 H 1.1910 0.9253 0.6812 0.0699 1.0000 Uiso R
H282 H 1.0548 0.9399 0.6232 0.0701 1.0000 Uiso R
H283 H 1.0610 0.8412 0.6578 0.0699 1.0000 Uiso R

loop_
_atom_site_aniso_label
_atom_site_aniso_U_11
_atom_site_aniso_U_22
_atom_site_aniso_U_33
_atom_site_aniso_U_23
_atom_site_aniso_U_13
_atom_site_aniso_U_12
O1 0.0529(17) 0.0307(13) 0.0276(12) -0.0070(10) 0.0103(12) 0.0094(12)
O2 0.0190(11) 0.0226(11) 0.0266(11) -0.0018(9) -0.0015(9) -0.0035(9)
O3 0.0309(14) 0.0217(12) 0.0506(16) -0.0017(11) -0.0069(12) 0.0024(10)
O4 0.0236(12) 0.0258(11) 0.0314(12) 0.0034(9) 0.0095(9) -0.0058(10)
N1 0.0203(13) 0.0177(12) 0.0263(13) -0.0005(10) 0.0067(11) -0.0014(10)
N2 0.0165(13) 0.0163(12) 0.0260(12) -0.0011(10) 0.0012(10) -0.0007(10)
C1 0.0152(14) 0.0153(14) 0.0274(15) -0.0003(11) 0.0035(12) 0.0005(11)
C2 0.0231(17) 0.0187(15) 0.0364(17) -0.0039(13) 0.0065(14) 0.0029(13)
C3 0.0218(16) 0.0139(14) 0.057(2) 0.0000(14) 0.0022(16) 0.0013(13)
C4 0.0266(18) 0.0236(17) 0.045(2) 0.0120(14) 0.0036(16) -0.0005(14)
C5 0.0271(17) 0.0296(17) 0.0303(17) 0.0077(14) 0.0051(14) 0.0012(14)
C6 0.0202(15) 0.0189(14) 0.0257(15) -0.0004(12) 0.0043(12) 0.0001(12)
C7 0.0257(16) 0.0203(15) 0.0248(16) -0.0021(12) 0.0032(13) 0.0028(13)
C8 0.0148(14) 0.0169(14) 0.0265(15) 0.0000(11) 0.0032(12) -0.0014(11)
C9 0.0165(14) 0.0138(13) 0.0273(15) -0.0018(11) 0.0039(12) -0.0039(11)
C10 0.0162(14) 0.0170(14) 0.0249(15) -0.0013(11) 0.0070(11) -0.0015(12)
C11 0.0167(14) 0.0173(14) 0.0240(15) -0.0004(11) 0.0073(12) 0.0010(12)
C12 0.0191(15) 0.0191(14) 0.0282(15) -0.0006(11) 0.0059(13) 0.0019(12)
C13 0.0185(15) 0.0197(15) 0.0406(19) 0.0018(13) 0.0077(14) 0.0021(13)
C14 0.0222(17) 0.0146(14) 0.048(2) -0.0041(13) 0.0099(15) 0.0014(13)
C15 0.0171(15) 0.0198(15) 0.0357(17) -0.0065(13) 0.0058(13) -0.0026(12)
C16 0.0144(14) 0.0140(14) 0.0285(15) 0.0000(11) 0.0080(12) -0.0004(11)
C17 0.0149(14) 0.0166(14) 0.0281(15) -0.0033(11) 0.0042(12) -0.0013(11)
C18 0.0207(15) 0.0169(14) 0.0298(16) -0.0019(12) 0.0034(13) -0.0001(12)
C19 0.0268(18) 0.0259(16) 0.0304(17) -0.0054(13) -0.0010(14) 0.0020(14)
C20 0.0247(18) 0.0235(16) 0.0414(19) -0.0073(14) -0.0020(14) -0.0026(14)
C21 0.0185(15) 0.0184(15) 0.046(2) -0.0031(14) 0.0038(14) -0.0048(13)
C22 0.0174(14) 0.0157(13) 0.0307(16) -0.0014(12) 0.0062(12) 0.0015(12)
C23 0.037(2) 0.0232(16) 0.041(2) 0.0086(14) 0.0169(17) -0.0030(15)
C24 0.0189(15) 0.0208(15) 0.0264(15) -0.0020(12) 0.0042(12) -0.0011(12)
C25 0.0202(16) 0.0351(18) 0.0229(15) 0.0020(13) -0.0008(13) -0.0057(14)
C26 0.040(2) 0.036(2) 0.052(2) 0.0027(18) -0.0162(19) -0.0158(18)
C27 0.0301(19) 0.046(2) 0.0239(16) 0.0056(15) 0.0014(14) -0.0057(17)
C28 0.0233(19) 0.084(3) 0.0331(19) -0.004(2) 0.0075(15) -0.002(2)

loop_
_atom_type_symbol
_atom_type_scat_dispersion_real
_atom_type_scat_dispersion_imag
_atom_type_scat_Cromer_Mann_a1
_atom_type_scat_Cromer_Mann_b1
_atom_type_scat_Cromer_Mann_a2
_atom_type_scat_Cromer_Mann_b2
_atom_type_scat_Cromer_Mann_a3
_atom_type_scat_Cromer_Mann_b3
_atom_type_scat_Cromer_Mann_a4
_atom_type_scat_Cromer_Mann_b4
_atom_type_scat_Cromer_Mann_c
_atom_type_scat_source
C 0.0181 0.0091 2.3100 20.8439 1.0200 10.2075 1.5886 0.5687 0.8650 51.6512 0.2156 'International Tables Vol C 4.2.6.8 and 6.1.1.4'
H 0.0000 0.0000 0.4930 10.5109 0.3229 26.1257 0.1402 3.1424 0.0408 57.7998 0.0030 'International Tables Vol C 4.2.6.8 and 6.1.1.4'
N 0.0311 0.0180 12.2126 0.0057 3.1322 9.8933 2.0125 28.9975 1.1663 0.5826 -11.5290 'International Tables Vol C 4.2.6.8 and 6.1.1.4'
O 0.0492 0.0322 3.0485 13.2771 2.2868 5.7011 1.5463 0.3239 0.8670 32.9089 0.2508 'International Tables Vol C 4.2.6.8 and 6.1.1.4'

loop_
_geom_angle_atom_site_label_1
_geom_angle_atom_site_label_2
_geom_angle_atom_site_label_3
_geom_angle
_geom_angle_publ_flag
C24 O2 C25 119.8(3) yes
C22 O4 C23 118.0(3) yes
C1 N1 C8 106.9(3) yes
C9 N2 C16 107.8(2) yes
C9 N2 C24 121.2(3) yes
C16 N2 C24 128.5(3) yes
N1 C1 C2 126.3(3) yes
N1 C1 C6 112.6(3) yes
C2 C1 C6 121.1(3) yes
C1 C2 C3 116.7(3) yes
C1 C2 H21 122.2 no
C3 C2 H21 121.1 no
C2 C3 C4 122.5(3) yes
C2 C3 H31 118.0 no
C4 C3 H31 119.4 no
C3 C4 C5 120.0(3) yes
C3 C4 H41 120.6 no
C5 C4 H41 119.4 no
C4 C5 C6 117.6(3) yes
C4 C5 H51 121.1 no
C6 C5 H51 121.2 no
C1 C6 C5 122.0(3) yes
C1 C6 C7 105.6(3) yes
C5 C6 C7 132.4(3) yes
C6 C7 O1 129.7(3) yes
C6 C7 C8 102.5(2) yes
O1 C7 C8 127.7(3) yes
C7 C8 N1 112.4(3) yes
C7 C8 C9 122.5(3) yes
N1 C8 C9 124.8(3) yes
C8 C9 N2 121.2(3) yes
C8 C9 C10 128.5(3) yes
N2 C9 C10 110.1(3) yes
C9 C10 C11 106.8(3) yes
C9 C10 C17 127.6(3) yes
C11 C10 C17 125.4(3) yes
C10 C11 C12 132.0(3) yes
C10 C11 C16 108.2(3) yes
C12 C11 C16 119.8(3) yes
C11 C12 C13 118.9(3) yes
C11 C12 H121 120.1 no
C13 C12 H121 121.0 no
C12 C13 C14 120.8(3) yes
C12 C13 H131 120.2 no
C14 C13 H131 119.0 no
C13 C14 C15 121.6(3) yes
C13 C14 H141 118.9 no
C15 C14 H141 119.6 no
C14 C15 C16 117.1(3) yes
C14 C15 H151 120.7 no
C16 C15 H151 122.1 no
N2 C16 C11 107.1(2) yes
N2 C16 C15 131.0(3) yes
C11 C16 C15 121.8(3) yes
C10 C17 C18 119.6(3) yes
C10 C17 C22 122.0(3) yes
C18 C17 C22 118.2(3) yes
C17 C18 C19 121.4(3) yes
C17 C18 H181 118.6 no
C19 C18 H181 119.9 no
C18 C19 C20 119.5(3) yes
C18 C19 H191 119.8 no
C20 C19 H191 120.7 no
C19 C20 C21 120.7(3) yes
C19 C20 H201 119.5 no
C21 C20 H201 119.8 no
C20 C21 C22 120.0(3) yes
C20 C21 H211 119.9 no
C22 C21 H211 120.1 no
C17 C22 C21 120.2(3) yes
C17 C22 O4 116.3(3) yes
C21 C22 O4 123.5(3) yes
O4 C23 H231 107.9 no
O4 C23 H232 110.0 no
H231 C23 H232 110.1 no
O4 C23 H233 110.1 no
H231 C23 H233 108.8 no
H232 C23 H233 109.9 no
N2 C24 O2 111.2(3) yes
N2 C24 O3 121.2(3) yes
O2 C24 O3 127.5(3) yes
O2 C25 C26 101.7(3) yes
O2 C25 C27 110.0(3) yes
C26 C25 C27 110.7(3) yes
O2 C25 C28 109.6(3) yes
C26 C25 C28 110.9(4) yes
C27 C25 C28 113.3(3) yes
C25 C26 H261 109.9 no
C25 C26 H262 108.9 no
H261 C26 H262 111.7 no
C25 C26 H263 107.4 no
H261 C26 H263 109.1 no
H262 C26 H263 109.8 no
C25 C27 H271 110.9 no
C25 C27 H272 109.7 no
H271 C27 H272 107.9 no
C25 C27 H273 110.9 no
H271 C27 H273 109.2 no
H272 C27 H273 108.1 no
C25 C28 H281 110.5 no
C25 C28 H282 110.6 no
H281 C28 H282 108.2 no
C25 C28 H283 111.6 no
H281 C28 H283 108.1 no
H282 C28 H283 107.7 no

loop_
_geom_bond_atom_site_label_1
_geom_bond_atom_site_label_2
_geom_bond_distance
_geom_bond_publ_flag
O1 C7 1.208(4) yes
O2 C24 1.313(4) yes
O2 C25 1.492(4) yes
O3 C24 1.214(4) yes
O4 C22 1.363(4) yes
O4 C23 1.426(4) yes
N1 C1 1.445(4) yes
N1 C8 1.285(4) yes
N2 C9 1.413(4) yes
N2 C16 1.411(4) yes
N2 C24 1.409(4) yes
C1 C2 1.375(4) yes
C1 C6 1.397(4) yes
C2 C3 1.404(5) yes
C2 H21 0.940 no
C3 C4 1.383(6) yes
C3 H31 0.942 no
C4 C5 1.398(5) yes
C4 H41 0.929 no
C5 C6 1.377(5) yes
C5 H51 0.939 no
C6 C7 1.480(4) yes
C7 C8 1.538(4) yes
C8 C9 1.457(4) yes
C9 C10 1.357(4) yes
C10 C11 1.452(4) yes
C10 C17 1.476(4) yes
C11 C12 1.397(4) yes
C11 C16 1.401(4) yes
C12 C13 1.380(5) yes
C12 H121 0.931 no
C13 C14 1.400(5) yes
C13 H131 0.939 no
C14 C15 1.388(5) yes
C14 H141 0.954 no
C15 C16 1.398(4) yes
C15 H151 0.940 no
C17 C18 1.395(4) yes
C17 C22 1.412(4) yes
C18 C19 1.394(5) yes
C18 H181 0.938 no
C19 C20 1.382(5) yes
C19 H191 0.949 no
C20 C21 1.386(5) yes
C20 H201 0.943 no
C21 C22 1.398(5) yes
C21 H211 0.941 no
C23 H231 0.968 no
C23 H232 0.974 no
C23 H233 0.974 no
C25 C26 1.510(5) yes
C25 C27 1.513(5) yes
C25 C28 1.512(5) yes
C26 H261 0.967 no
C26 H262 0.969 no
C26 H263 0.971 no
C27 H271 0.973 no
C27 H272 0.983 no
C27 H273 0.957 no
C28 H281 0.963 no
C28 H282 0.961 no
C28 H283 0.968 no

loop_
_geom_contact_atom_site_label_1
_geom_contact_atom_site_label_2
_geom_contact_distance
_geom_contact_site_symmetry_2
_geom_contact_publ_flag
O1 O3 3.115(4) . no
O1 C24 3.400(4) . no
O1 C4 3.305(5) 3_656 no
O2 C15 2.855(4) . no
O3 C27 2.978(5) . no
O3 C8 2.614(4) . no
O3 C7 2.823(4) . no
O3 C28 3.015(5) . no
O3 C23 3.264(5) 1_655 no
O4 C9 2.946(4) . no
O4 C8 2.762(4) . no
O4 N1 3.215(4) . no
O4 C7 3.011(4) . no
N1 C17 3.409(4) . no
C3 C18 3.567(5) 2_666 no
C7 C24 3.349(4) . no
C7 C23 3.571(5) . no
C8 C22 3.302(4) . no
C10 C14 3.587(5) 2_676 no
C11 C28 3.578(5) 1_455 no
C11 C14 3.534(5) 2_676 no
C12 C16 3.466(4) 2_676 no
C12 C15 3.517(4) 2_676 no
C12 C12 3.308(4) 2_576 no
C12 C18 3.330(4) . no
C13 C16 3.489(4) 2_676 no

loop_
_geom_torsion_atom_site_label_1
_geom_torsion_atom_site_label_2
_geom_torsion_atom_site_label_3
_geom_torsion_atom_site_label_4
_geom_torsion
_geom_torsion_publ_flag
C25 O2 C24 O3 6.8(5) no
C25 O2 C24 N2 -175.2(2) no
C24 O2 C25 C26 178.5(3) no
C24 O2 C25 C27 -64.2(4) no
C24 O2 C25 C28 61.0(4) no
C23 O4 C22 C17 175.6(3) no
C23 O4 C22 C21 -2.3(4) no
C8 N1 C1 C2 -178.1(3) no
C8 N1 C1 C6 1.1(4) no
C1 N1 C8 C7 -2.5(4) no
C1 N1 C8 C9 -175.8(3) no
C16 N2 C9 C8 -175.1(3) no
C16 N2 C9 C10 -0.1(3) no
C24 N2 C9 C8 21.4(4) no
C24 N2 C9 C10 -163.6(3) no
C9 N2 C16 C11 -1.0(3) no
C9 N2 C16 C15 176.1(3) no
C24 N2 C16 C11 160.9(3) no
C24 N2 C16 C15 -22.0(5) no
C9 N2 C24 O2 174.1(3) no
C9 N2 C24 O3 -7.8(5) no
C16 N2 C24 O2 14.3(4) no
C16 N2 C24 O3 -167.5(3) no
N1 C1 C2 C3 179.3(3) no
C6 C1 C2 C3 0.1(5) no
N1 C1 C6 C5 -179.3(3) no
N1 C1 C6 C7 0.8(4) no
C2 C1 C6 C5 -0.1(5) no
C2 C1 C6 C7 -180.0(3) no
C1 C2 C3 C4 0.0(5) no
C2 C3 C4 C5 -0.2(6) no
C3 C4 C5 C6 0.3(6) no
C4 C5 C6 C1 -0.2(5) no
C4 C5 C6 C7 179.7(3) no
C1 C6 C7 O1 173.8(3) no
C1 C6 C7 C8 -2.0(3) no
C5 C6 C7 O1 -6.1(6) no
C5 C6 C7 C8 178.1(4) no
O1 C7 C8 N1 -173.0(3) no
O1 C7 C8 C9 0.5(5) no
C6 C7 C8 N1 2.9(4) no
C6 C7 C8 C9 176.4(3) no
N1 C8 C9 N2 -129.8(3) no
N1 C8 C9 C10 56.2(5) no
C7 C8 C9 N2 57.5(4) no
C7 C8 C9 C10 -116.5(4) no
N2 C9 C10 C11 1.1(4) no
N2 C9 C10 C17 -174.0(3) no
C8 C9 C10 C11 175.6(3) no
C8 C9 C10 C17 0.6(6) no
C9 C10 C11 C12 179.6(3) no
C9 C10 C11 C16 -1.7(4) no
C17 C10 C11 C12 -5.3(6) no
C17 C10 C11 C16 173.5(3) no
C9 C10 C17 C18 -136.3(3) no
C9 C10 C17 C22 47.0(5) no
C11 C10 C17 C18 49.5(4) no
C11 C10 C17 C22 -127.2(3) no
C10 C11 C12 C13 176.8(3) no
C16 C11 C12 C13 -1.9(5) no
C10 C11 C16 N2 1.6(3) no
C10 C11 C16 C15 -175.8(3) no
C12 C11 C16 N2 -179.5(3) no
C12 C11 C16 C15 3.2(5) no
C11 C12 C13 C14 -0.4(5) no
C12 C13 C14 C15 1.5(5) no
C13 C14 C15 C16 -0.3(5) no
C14 C15 C16 N2 -178.7(3) no
C14 C15 C16 C11 -2.0(5) no
C10 C17 C18 C19 -176.7(3) no
C22 C17 C18 C19 0.1(4) no
C10 C17 C22 O4 -1.7(4) no
C10 C17 C22 C21 176.3(3) no
C18 C17 C22 O4 -178.4(3) no
C18 C17 C22 C21 -0.4(4) no
C17 C18 C19 C20 0.0(5) no
C18 C19 C20 C21 0.2(5) no
C19 C20 C21 C22 -0.5(5) no
C20 C21 C22 O4 178.5(3) no
C20 C21 C22 C17 0.6(4) no

loop_
_oxford_twin_element_scale_factors
0.626(3)
0.374(3)
